data_4301026
loop_
_publ_author_name
'Parna Gupta'
'Anindya Das'
'Falguni Basuli'
'Alfonso Castineiras'
'William S. Sheldrick'
'Heike Mayer-Figge'
'Samaresh Bhattacharya'

_publ_section_title
;
 Variable Coordination Mode of Chloranilic Acid. Synthesis, Structure, and
 Electrochemical Properties of Some Osmium Complexes
;
_journal_name_full 'Inorganic Chemistry'
_journal_page_first 2081
_journal_page_last 2088
_journal_paper_doi 10.1021/ic049149s
_journal_volume 44
_journal_year 2005
_chemical_formula_sum 'C53 H41 Cl2 N3 O5 Os P2'
_chemical_formula_weight 1122.93
_space_group_IT_number 14
_symmetry_cell_setting monoclinic
_symmetry_space_group_name_Hall '-P 2ybc'
_symmetry_space_group_name_H-M 'P 1 21/c 1'
_atom_sites_solution_hydrogens geom
_atom_sites_solution_primary direct
_atom_sites_solution_secondary difmap
_audit_creation_method SHELXL-97
_cell_angle_alpha 90.00
_cell_angle_beta 127.15(10)
_cell_angle_gamma 90.00
_cell_formula_units_Z 4
_cell_length_a 17.6020(17)
_cell_length_b 13.2730(15)
_cell_length_c 25.176(3)
_cell_measurement_reflns_used 25
_cell_measurement_temperature 208(2)
_cell_measurement_theta_max 13.53
_cell_measurement_theta_min 7.67
_cell_volume 4688(6)
_computing_cell_refinement 'CAD4-Express Software (Nonius, 1994)'
_computing_data_collection 'CAD4-Express Software (Nonius, 1994)'
_computing_data_reduction 'GENHKL (kretschmar, 1997)'
_computing_molecular_graphics 'PLATON (Spek, 2000)'
_computing_publication_material 'SHELXL-97 (Sheldrick, 1997)'
_computing_structure_refinement 'SHELXL-97 (Sheldrick, 1997)'
_computing_structure_solution 'SHELXS-97 (Sheldrick, 1990)'
_diffrn_ambient_temperature 208(2)
_diffrn_measured_fraction_theta_full 0.950
_diffrn_measured_fraction_theta_max 0.950
_diffrn_measurement_device_type 'CAD4 Enraf Nonius'
_diffrn_measurement_method omega
_diffrn_radiation_monochromator graphite
_diffrn_radiation_source 'fine-focus sealed tube'
_diffrn_radiation_type MoK\a
_diffrn_radiation_wavelength 0.71073
_diffrn_reflns_av_R_equivalents 0.0401
_diffrn_reflns_av_sigmaI/netI 0.0711
_diffrn_reflns_limit_h_max 21
_diffrn_reflns_limit_h_min -1
_diffrn_reflns_limit_k_max 1
_diffrn_reflns_limit_k_min -16
_diffrn_reflns_limit_l_max 25
_diffrn_reflns_limit_l_min -30
_diffrn_reflns_number 10930
_diffrn_reflns_theta_full 25.96
_diffrn_reflns_theta_max 25.96
_diffrn_reflns_theta_min 3.06
_diffrn_standards_decay_% 0
_diffrn_standards_interval_time 120
_diffrn_standards_number 3
_exptl_absorpt_coefficient_mu 2.955
_exptl_absorpt_correction_T_max 0.8663
_exptl_absorpt_correction_T_min 0.4710
_exptl_absorpt_correction_type psi-scan
_exptl_crystal_density_diffrn 1.591
_exptl_crystal_density_method 'not measured'
_exptl_crystal_description prism
_exptl_crystal_F_000 2240
_exptl_crystal_size_max 0.30
_exptl_crystal_size_mid 0.30
_exptl_crystal_size_min 0.05
_refine_diff_density_max 0.970
_refine_diff_density_min -1.325
_refine_diff_density_rms 0.111
_refine_ls_extinction_method none
_refine_ls_goodness_of_fit_ref 0.996
_refine_ls_hydrogen_treatment noref
_refine_ls_matrix_type full
_refine_ls_number_parameters 595
_refine_ls_number_reflns 9109
_refine_ls_number_restraints 0
_refine_ls_restrained_S_all 0.996
_refine_ls_R_factor_all 0.0862
_refine_ls_R_factor_gt 0.0391
_refine_ls_shift/su_max 0.001
_refine_ls_shift/su_mean 0.000
_refine_ls_structure_factor_coef Fsqd
_refine_ls_weighting_details 'w=1/[\s^2^(Fo^2^)+(0.0383P)^2^+4.1601P] where P=(Fo^2^+2Fc^2^)/3'
_refine_ls_weighting_scheme calc
_refine_ls_wR_factor_gt 0.0794
_refine_ls_wR_factor_ref 0.0916
_reflns_number_gt 6376
_reflns_number_total 9109
_reflns_threshold_expression >2sigma(I)
_cod_data_source_file ic049149ssi20040629_024951.cif
_cod_data_source_block acs3
_cod_depositor_comments
;
 Marking attached hydrogen atoms.

 Antanas Vaitkus,
 2018-09-25

The following automatic conversions were performed:
'_symmetry_cell_setting' value 'Monoclinic' changed to 'monoclinic'
according to '/home/saulius/struct/CIF-dictionaries/cif_core.dic'
dictionary named 'cif_core.dic' version 2.4.1 from 2010-06-29.

Automatic conversion script
Id: cif_fix_enum 1527 2010-12-29 10:47:43Z saulius 

The following automatic conversions were performed:

'_exptl_absorpt_correction_type' tag value 'Psi-scans' was replaced
with 'psi-scan' value.

Automatic conversion script
Id: cif_fix_values 1646 2011-03-28 12:23:43Z adriana 

The following automatic conversions were performed:

'_refine_ls_weighting_scheme' value 'calc
w=1/[\s^2^(Fo^2^)+(0.0383P)^2^+4.1601P] where P=(Fo^2^+2Fc^2^)/3' was
changed to 'calc'. New tag '_refine_ls_weighting_details' was
created. The value of the new tag was set to
'w=1/[\s^2^(Fo^2^)+(0.0383P)^2^+4.1601P] where P=(Fo^2^+2Fc^2^)/3'.

Automatic conversion script
Id: cif_fix_values 3143 2015-03-26 13:38:13Z robertas 
;
_cod_original_cell_volume 4688.3(9)
_cod_database_code 4301026

loop_
_symmetry_equiv_pos_as_xyz
'x, y, z'
'-x, y+1/2, -z+1/2'
'-x, -y, -z'
'x, -y-1/2, z-1/2'

loop_
_atom_site_label
_atom_site_type_symbol
_atom_site_fract_x
_atom_site_fract_y
_atom_site_fract_z
_atom_site_U_iso_or_equiv
_atom_site_adp_type
_atom_site_occupancy
_atom_site_calc_flag
_atom_site_refinement_flags
_atom_site_disorder_assembly
_atom_site_disorder_group
_atom_site_attached_hydrogens
Os1 Os 0.268193(15) 0.239323(15) 0.010333(11) 0.03219(7) Uani 1 d . . . 0
Cl1 Cl 0.04713(11) 0.24199(12) -0.24116(7) 0.0551(4) Uani 1 d . . . 0
Cl2 Cl 0.36201(13) -0.08127(13) -0.04866(9) 0.0644(5) Uani 1 d . . . 0
P1 P 0.36371(10) 0.35312(11) -0.00250(8) 0.0344(3) Uani 1 d . . . 0
P2 P 0.16587(10) 0.12248(11) 0.01300(7) 0.0332(3) Uani 1 d . . . 0
O1 O 0.1794(2) 0.2398(3) -0.09338(18) 0.0367(8) Uani 1 d . . . 0
O2 O 0.3143(2) 0.1122(3) -0.01405(18) 0.0339(8) Uani 1 d . . . 0
O3 O 0.2196(4) -0.0919(4) -0.1970(3) 0.095(2) Uani 1 d . . . 0
O4 O 0.0863(4) 0.0454(4) -0.2794(2) 0.0669(14) Uani 1 d . . . 0
N11 N 0.2096(4) 0.3545(4) 0.0251(3) 0.0502(14) Uani 1 d . . . 0
N12 N 0.3281(5) 0.3197(5) 0.1367(3) 0.0717(19) Uani 1 d . . . 0
N13 N 0.3469(3) 0.2499(4) 0.1072(2) 0.0489(13) Uani 1 d . . . 0
C1 C 0.1309(4) 0.1510(4) -0.1901(3) 0.0404(13) Uani 1 d . . . 0
C2 C 0.1855(4) 0.1632(4) -0.1228(3) 0.0314(12) Uani 1 d . . . 0
C3 C 0.2620(4) 0.0890(4) -0.0764(3) 0.0354(13) Uani 1 d . . . 0
C4 C 0.2721(4) 0.0030(4) -0.1024(3) 0.0417(14) Uani 1 d . . . 0
C5 C 0.2145(5) -0.0164(5) -0.1714(3) 0.0513(16) Uani 1 d . . . 0
C6 C 0.1365(4) 0.0622(5) -0.2197(3) 0.0482(15) Uani 1 d . . . 0
C11 C 0.1328(5) 0.4081(5) -0.0207(4) 0.061(2) Uani 1 d . . . 0
H11 H 0.1024 0.3929 -0.0658 0.074 Uiso 1 calc R . . 0
C12 C 0.0956(6) 0.4838(6) -0.0060(6) 0.092(3) Uani 1 d . . . 0
H12 H 0.0416 0.5197 -0.0402 0.110 Uiso 1 calc R . . 0
C13 C 0.1382(8) 0.5063(7) 0.0591(7) 0.109(4) Uani 1 d . . . 0
H13 H 0.1141 0.5589 0.0700 0.130 Uiso 1 calc R . . 0
C14 C 0.2151(7) 0.4531(7) 0.1083(5) 0.094(3) Uani 1 d . . . 0
H14 H 0.2441 0.4671 0.1534 0.113 Uiso 1 calc R . . 0
C15 C 0.2510(6) 0.3749(6) 0.0894(5) 0.071(2) Uani 1 d . . . 0
C16 C 0.4274(5) 0.1886(6) 0.1538(3) 0.0606(19) Uani 1 d . . . 0
C17 C 0.4513(7) 0.1726(9) 0.2167(4) 0.107(4) Uani 1 d . . . 0
H17 H 0.4151 0.2014 0.2289 0.128 Uiso 1 calc R . . 0
C18 C 0.5288(12) 0.1142(14) 0.2603(8) 0.170(8) Uani 1 d . . . 0
H18 H 0.5464 0.1030 0.3032 0.204 Uiso 1 calc R . . 0
C19 C 0.5800(12) 0.0727(15) 0.2433(8) 0.193(10) Uani 1 d . . . 0
H19 H 0.6315 0.0307 0.2740 0.232 Uiso 1 calc R . . 0
C20 C 0.5595(7) 0.0897(8) 0.1804(6) 0.118(4) Uani 1 d . . . 0
H20 H 0.5978 0.0628 0.1693 0.141 Uiso 1 calc R . . 0
C21 C 0.4798(4) 0.1481(5) 0.1357(4) 0.064(2) Uani 1 d . . . 0
H21 H 0.4619 0.1598 0.0927 0.077 Uiso 1 calc R . . 0
C31 C 0.3084(4) 0.4781(4) -0.0312(3) 0.0392(13) Uani 1 d . . . 0
C32 C 0.2163(4) 0.4830(5) -0.0902(3) 0.0468(15) Uani 1 d . . . 0
H32 H 0.1860 0.4238 -0.1146 0.056 Uiso 1 calc R . . 0
C33 C 0.1686(5) 0.5743(5) -0.1134(4) 0.0577(18) Uani 1 d . . . 0
H33 H 0.1071 0.5775 -0.1541 0.069 Uiso 1 calc R . . 0
C34 C 0.2122(6) 0.6602(5) -0.0762(4) 0.064(2) Uani 1 d . . . 0
H34 H 0.1793 0.7219 -0.0909 0.077 Uiso 1 calc R . . 0
C35 C 0.3041(5) 0.6565(5) -0.0171(4) 0.0615(19) Uani 1 d . . . 0
H35 H 0.3337 0.7154 0.0080 0.074 Uiso 1 calc R . . 0
C36 C 0.3515(4) 0.5655(4) 0.0044(3) 0.0453(15) Uani 1 d . . . 0
H36 H 0.4142 0.5630 0.0440 0.054 Uiso 1 calc R . . 0
C41 C 0.3829(4) 0.3111(4) -0.0627(3) 0.0381(13) Uani 1 d . . . 0
C42 C 0.4233(4) 0.2162(4) -0.0544(3) 0.0438(15) Uani 1 d . . . 0
H42 H 0.4435 0.1773 -0.0168 0.053 Uiso 1 calc R . . 0
C43 C 0.4339(5) 0.1792(5) -0.1005(3) 0.0533(17) Uani 1 d . . . 0
H43 H 0.4612 0.1154 -0.0942 0.064 Uiso 1 calc R . . 0
C44 C 0.4045(5) 0.2356(5) -0.1559(3) 0.0615(18) Uani 1 d . . . 0
H44 H 0.4099 0.2099 -0.1882 0.074 Uiso 1 calc R . . 0
C45 C 0.3668(5) 0.3304(5) -0.1630(3) 0.0613(19) Uani 1 d . . . 0
H45 H 0.3487 0.3698 -0.2000 0.074 Uiso 1 calc R . . 0
C46 C 0.3553(4) 0.3684(5) -0.1180(3) 0.0494(16) Uani 1 d . . . 0
H46 H 0.3289 0.4329 -0.1242 0.059 Uiso 1 calc R . . 0
C51 C 0.4831(4) 0.3734(4) 0.0754(3) 0.0385(13) Uani 1 d . . . 0
C52 C 0.4911(4) 0.4121(4) 0.1299(3) 0.0424(14) Uani 1 d . . . 0
H52 H 0.4362 0.4347 0.1246 0.051 Uiso 1 calc R . . 0
C53 C 0.5782(5) 0.4177(5) 0.1916(3) 0.0571(18) Uani 1 d . . . 0
H53 H 0.5827 0.4446 0.2279 0.069 Uiso 1 calc R . . 0
C54 C 0.6591(5) 0.3839(6) 0.2001(4) 0.064(2) Uani 1 d . . . 0
H54 H 0.7186 0.3865 0.2424 0.077 Uiso 1 calc R . . 0
C55 C 0.6519(5) 0.3459(6) 0.1458(4) 0.0627(19) Uani 1 d . . . 0
H55 H 0.7068 0.3229 0.1514 0.075 Uiso 1 calc R . . 0
C56 C 0.5644(4) 0.3417(5) 0.0836(3) 0.0465(15) Uani 1 d . . . 0
H56 H 0.5602 0.3174 0.0468 0.056 Uiso 1 calc R . . 0
C61 C 0.0693(4) 0.0782(4) -0.0705(3) 0.0350(12) Uani 1 d . . . 0
C62 C 0.0069(4) 0.1481(5) -0.1197(3) 0.0404(14) Uani 1 d . . . 0
H62 H 0.0116 0.2168 -0.1089 0.049 Uiso 1 calc R . . 0
C63 C -0.0613(4) 0.1163(6) -0.1838(3) 0.0565(18) Uani 1 d . . . 0
H63 H -0.1043 0.1630 -0.2166 0.068 Uiso 1 calc R . . 0
C64 C -0.0671(5) 0.0154(6) -0.2003(4) 0.068(2) Uani 1 d . . . 0
H64 H -0.1140 -0.0064 -0.2442 0.082 Uiso 1 calc R . . 0
C65 C -0.0047(6) -0.0517(6) -0.1529(4) 0.072(2) Uani 1 d . . . 0
H65 H -0.0073 -0.1196 -0.1645 0.086 Uiso 1 calc R . . 0
C66 C 0.0626(5) -0.0215(4) -0.0878(3) 0.0473(15) Uani 1 d . . . 0
H66 H 0.1040 -0.0692 -0.0552 0.057 Uiso 1 calc R . . 0
C71 C 0.1119(4) 0.1785(4) 0.0491(3) 0.0386(13) Uani 1 d . . . 0
C72 C 0.1686(4) 0.1895(5) 0.1184(3) 0.0533(17) Uani 1 d . . . 0
H72 H 0.2302 0.1617 0.1453 0.064 Uiso 1 calc R . . 0
C73 C 0.1339(5) 0.2411(6) 0.1470(4) 0.066(2) Uani 1 d . . . 0
H73 H 0.1730 0.2497 0.1935 0.080 Uiso 1 calc R . . 0
C74 C 0.0438(6) 0.2803(5) 0.1093(4) 0.069(2) Uani 1 d . . . 0
H74 H 0.0214 0.3162 0.1296 0.082 Uiso 1 calc R . . 0
C75 C -0.0129(5) 0.2667(5) 0.0423(4) 0.0580(17) Uani 1 d . . . 0
H75 H -0.0757 0.2913 0.0161 0.070 Uiso 1 calc R . . 0
C76 C 0.0208(4) 0.2168(4) 0.0120(3) 0.0464(15) Uani 1 d . . . 0
H76 H -0.0191 0.2090 -0.0346 0.056 Uiso 1 calc R . . 0
C81 C 0.2193(4) 0.0078(4) 0.0618(3) 0.0397(14) Uani 1 d . . . 0
C82 C 0.1737(4) -0.0448(5) 0.0840(3) 0.0494(16) Uani 1 d . . . 0
H82 H 0.1173 -0.0194 0.0753 0.059 Uiso 1 calc R . . 0
C83 C 0.2127(5) -0.1344(5) 0.1189(3) 0.0585(18) Uani 1 d . . . 0
H83 H 0.1815 -0.1701 0.1329 0.070 Uiso 1 calc R . . 0
C84 C 0.2959(5) -0.1717(5) 0.1332(3) 0.064(2) Uani 1 d . . . 0
H84 H 0.3222 -0.2316 0.1577 0.077 Uiso 1 calc R . . 0
C85 C 0.3406(5) -0.1207(5) 0.1112(4) 0.0617(19) Uani 1 d . . . 0
H85 H 0.3971 -0.1466 0.1204 0.074 Uiso 1 calc R . . 0
C86 C 0.3024(4) -0.0311(5) 0.0756(3) 0.0475(15) Uani 1 d . . . 0
H86 H 0.3333 0.0030 0.0608 0.057 Uiso 1 calc R . . 0
O10 O 0.1189(7) -0.1296(5) -0.3339(3) 0.147(3) Uani 1 d . . . 2

loop_
_atom_site_aniso_label
_atom_site_aniso_U_11
_atom_site_aniso_U_22
_atom_site_aniso_U_33
_atom_site_aniso_U_23
_atom_site_aniso_U_13
_atom_site_aniso_U_12
Os1 0.03176(10) 0.03252(12) 0.03280(11) -0.00483(11) 0.01977(9) -0.00408(10)
Cl1 0.0576(9) 0.0563(9) 0.0370(8) 0.0158(8) 0.0210(7) 0.0112(8)
Cl2 0.0715(12) 0.0510(10) 0.0556(11) 0.0046(8) 0.0304(10) 0.0269(8)
P1 0.0326(8) 0.0313(7) 0.0367(9) 0.0010(6) 0.0197(7) -0.0004(6)
P2 0.0330(8) 0.0359(8) 0.0316(8) -0.0059(6) 0.0199(7) -0.0054(6)
O1 0.0334(19) 0.034(2) 0.041(2) 0.0024(18) 0.0212(18) 0.0026(17)
O2 0.034(2) 0.036(2) 0.026(2) 0.0040(16) 0.0155(19) 0.0035(16)
O3 0.110(5) 0.084(4) 0.057(3) -0.021(3) 0.032(3) 0.037(3)
O4 0.075(3) 0.075(3) 0.035(3) -0.007(2) 0.025(3) 0.004(3)
N11 0.052(3) 0.045(3) 0.063(4) -0.018(3) 0.040(3) -0.017(3)
N12 0.068(4) 0.104(5) 0.061(4) -0.046(4) 0.049(4) -0.043(4)
N13 0.045(3) 0.065(3) 0.038(3) -0.009(3) 0.026(3) -0.022(3)
C1 0.042(3) 0.045(3) 0.031(3) 0.008(3) 0.020(3) 0.003(3)
C2 0.036(3) 0.031(3) 0.031(3) 0.003(2) 0.023(3) 0.002(2)
C3 0.034(3) 0.039(3) 0.036(3) 0.003(3) 0.023(3) -0.001(2)
C4 0.048(4) 0.031(3) 0.040(4) 0.001(3) 0.023(3) 0.009(3)
C5 0.056(4) 0.058(4) 0.034(4) -0.006(3) 0.024(3) 0.008(3)
C6 0.051(4) 0.056(4) 0.035(4) -0.003(3) 0.024(3) -0.001(3)
C11 0.057(4) 0.040(4) 0.103(7) -0.008(4) 0.057(5) -0.003(3)
C12 0.090(6) 0.049(5) 0.169(10) -0.029(6) 0.095(7) -0.004(4)
C13 0.105(8) 0.083(7) 0.181(12) -0.072(8) 0.109(9) -0.029(6)
C14 0.090(7) 0.106(7) 0.114(8) -0.073(6) 0.076(7) -0.046(6)
C15 0.052(5) 0.076(5) 0.096(7) -0.044(5) 0.050(5) -0.031(4)
C16 0.060(5) 0.081(5) 0.031(4) 0.000(3) 0.022(4) -0.025(4)
C17 0.086(6) 0.169(10) 0.033(4) 0.015(6) 0.019(5) -0.045(7)
C18 0.156(17) 0.198(19) 0.066(9) 0.056(11) 0.020(10) -0.048(13)
C19 0.121(14) 0.221(19) 0.089(13) 0.080(12) -0.015(9) 0.038(12)
C20 0.067(6) 0.121(9) 0.105(9) 0.037(7) 0.021(6) 0.017(6)
C21 0.037(4) 0.057(4) 0.050(5) 0.014(4) 0.001(4) 0.001(3)
C31 0.043(3) 0.037(3) 0.045(4) 0.005(3) 0.030(3) 0.001(3)
C32 0.041(4) 0.044(3) 0.050(4) 0.004(3) 0.025(3) 0.003(3)
C33 0.051(4) 0.055(4) 0.065(5) 0.020(4) 0.034(4) 0.015(3)
C34 0.081(5) 0.042(4) 0.087(6) 0.023(4) 0.059(5) 0.025(4)
C35 0.080(5) 0.036(4) 0.083(6) 0.003(3) 0.057(5) 0.001(3)
C36 0.050(4) 0.038(3) 0.049(4) 0.002(3) 0.031(3) -0.003(3)
C41 0.032(3) 0.047(3) 0.034(3) 0.002(3) 0.019(3) -0.005(3)
C42 0.046(4) 0.042(3) 0.052(4) 0.010(3) 0.034(3) 0.002(3)
C43 0.057(4) 0.054(4) 0.063(5) 0.002(3) 0.044(4) 0.007(3)
C44 0.077(5) 0.069(5) 0.054(4) -0.006(4) 0.047(4) 0.004(4)
C45 0.081(5) 0.063(5) 0.048(4) 0.010(3) 0.044(4) 0.007(4)
C46 0.056(4) 0.044(4) 0.047(4) 0.004(3) 0.031(4) 0.004(3)
C51 0.036(3) 0.036(3) 0.035(3) 0.001(2) 0.017(3) -0.004(2)
C52 0.035(3) 0.042(3) 0.044(4) 0.001(3) 0.020(3) -0.002(3)
C53 0.054(4) 0.061(4) 0.045(4) -0.003(3) 0.023(4) -0.010(3)
C54 0.035(4) 0.092(6) 0.042(4) 0.012(4) 0.011(3) -0.004(4)
C55 0.039(4) 0.082(5) 0.062(5) 0.011(4) 0.027(4) 0.007(3)
C56 0.038(3) 0.060(4) 0.041(4) 0.001(3) 0.024(3) -0.001(3)
C61 0.038(3) 0.039(3) 0.030(3) -0.006(2) 0.022(3) -0.008(2)
C62 0.031(3) 0.046(3) 0.038(4) -0.008(3) 0.018(3) -0.008(3)
C63 0.041(4) 0.079(5) 0.047(4) 0.007(4) 0.025(4) -0.009(3)
C64 0.073(5) 0.087(6) 0.033(4) -0.024(4) 0.026(4) -0.038(4)
C65 0.099(6) 0.061(5) 0.053(5) -0.024(4) 0.045(5) -0.032(4)
C66 0.065(4) 0.043(3) 0.038(4) -0.005(3) 0.033(4) -0.013(3)
C71 0.041(3) 0.040(3) 0.041(3) -0.009(3) 0.028(3) -0.009(3)
C72 0.042(4) 0.079(5) 0.034(4) -0.012(3) 0.021(3) -0.010(3)
C73 0.077(5) 0.085(5) 0.054(4) -0.023(4) 0.049(4) -0.026(5)
C74 0.095(6) 0.062(5) 0.088(6) -0.025(4) 0.075(6) -0.018(4)
C75 0.065(4) 0.056(4) 0.075(5) -0.003(4) 0.054(4) 0.003(3)
C76 0.052(4) 0.043(3) 0.053(4) -0.008(3) 0.036(3) -0.007(3)
C81 0.040(3) 0.045(3) 0.031(3) -0.003(3) 0.020(3) -0.003(3)
C82 0.045(4) 0.057(4) 0.049(4) 0.007(3) 0.029(3) -0.007(3)
C83 0.055(4) 0.070(5) 0.043(4) 0.014(3) 0.025(4) -0.010(4)
C84 0.065(5) 0.062(5) 0.051(4) 0.021(4) 0.027(4) 0.003(4)
C85 0.054(4) 0.062(4) 0.070(5) 0.020(4) 0.038(4) 0.017(3)
C86 0.049(4) 0.056(4) 0.041(4) 0.005(3) 0.029(3) -0.001(3)
O10 0.269(10) 0.097(5) 0.086(5) -0.036(4) 0.113(6) -0.061(6)

loop_
_atom_type_symbol
_atom_type_description
_atom_type_scat_dispersion_real
_atom_type_scat_dispersion_imag
_atom_type_scat_source
Os Os -1.2165 7.6030 'International Tables Vol C Tables 4.2.6.8 and 6.1.1.4'
Cl Cl 0.1484 0.1585 'International Tables Vol C Tables 4.2.6.8 and 6.1.1.4'
P P 0.1023 0.0942 'International Tables Vol C Tables 4.2.6.8 and 6.1.1.4'
O O 0.0106 0.0060 'International Tables Vol C Tables 4.2.6.8 and 6.1.1.4'
N N 0.0061 0.0033 'International Tables Vol C Tables 4.2.6.8 and 6.1.1.4'
C C 0.0033 0.0016 'International Tables Vol C Tables 4.2.6.8 and 6.1.1.4'
H H 0.0000 0.0000 'International Tables Vol C Tables 4.2.6.8 and 6.1.1.4'

loop_
_geom_angle_atom_site_label_1
_geom_angle_atom_site_label_2
_geom_angle_atom_site_label_3
_geom_angle
_geom_angle_site_symmetry_1
_geom_angle_site_symmetry_3
_geom_angle_publ_flag
N13 Os1 N11 76.7(2) . . y
N13 Os1 O1 175.19(19) . . y
N11 Os1 O1 98.6(2) . . y
N13 Os1 O2 108.2(2) . . y
N11 Os1 O2 173.51(18) . . y
O1 Os1 O2 76.57(14) . . y
N13 Os1 P2 89.42(15) . . y
N11 Os1 P2 90.50(14) . . y
O1 Os1 P2 91.70(12) . . y
O2 Os1 P2 85.36(10) . . y
N13 Os1 P1 95.49(15) . . y
N11 Os1 P1 91.47(14) . . y
O1 Os1 P1 83.47(12) . . y
O2 Os1 P1 92.28(10) . . y
P2 Os1 P1 175.01(5) . . y
C41 P1 C51 105.5(3) . . ?
C41 P1 C31 105.6(3) . . ?
C51 P1 C31 106.3(3) . . ?
C41 P1 Os1 114.24(19) . . ?
C51 P1 Os1 112.85(19) . . ?
C31 P1 Os1 111.72(18) . . ?
C81 P2 C71 102.5(3) . . ?
C81 P2 C61 104.5(3) . . ?
C71 P2 C61 107.6(3) . . ?
C81 P2 Os1 117.8(2) . . ?
C71 P2 Os1 112.03(18) . . ?
C61 P2 Os1 111.50(18) . . ?
C2 O1 Os1 117.1(3) . . ?
C3 O2 Os1 115.2(3) . . ?
C5 O3 O10 126.8(5) . . ?
C6 O4 O10 121.5(5) . . ?
C11 N11 C15 117.6(7) . . ?
C11 N11 Os1 127.9(5) . . ?
C15 N11 Os1 114.4(5) . . ?
N13 N12 C15 109.6(6) . . ?
N12 N13 C16 113.0(6) . . ?
N12 N13 Os1 120.8(5) . . ?
C16 N13 Os1 126.2(5) . . ?
C2 C1 C6 121.9(5) . . ?
C2 C1 Cl1 119.1(5) . . ?
C6 C1 Cl1 118.9(5) . . ?
O1 C2 C1 124.3(5) . . ?
O1 C2 C3 114.4(5) . . ?
C1 C2 C3 121.3(5) . . ?
O2 C3 C4 125.0(5) . . ?
O2 C3 C2 115.9(5) . . ?
C4 C3 C2 119.0(5) . . ?
C3 C4 C5 122.3(5) . . ?
C3 C4 Cl2 118.8(5) . . ?
C5 C4 Cl2 118.9(4) . . ?
O3 C5 C4 124.9(6) . . ?
O3 C5 C6 116.5(6) . . ?
C4 C5 C6 118.6(5) . . ?
O4 C6 C1 124.6(6) . . ?
O4 C6 C5 118.7(6) . . ?
C1 C6 C5 116.7(5) . . ?
N11 C11 C12 124.0(8) . . ?
N11 C11 H11 118.0 . . ?
C12 C11 H11 118.0 . . ?
C13 C12 C11 118.8(9) . . ?
C13 C12 H12 120.6 . . ?
C11 C12 H12 120.6 . . ?
C12 C13 C14 120.4(8) . . ?
C12 C13 H13 119.8 . . ?
C14 C13 H13 119.8 . . ?
C13 C14 C15 118.0(9) . . ?
C13 C14 H14 121.0 . . ?
C15 C14 H14 121.0 . . ?
N11 C15 N12 118.5(7) . . ?
N11 C15 C14 121.2(9) . . ?
N12 C15 C14 120.4(9) . . ?
C21 C16 C17 121.5(9) . . ?
C21 C16 N13 119.0(6) . . ?
C17 C16 N13 119.5(8) . . ?
C18 C17 C16 118.1(12) . . ?
C18 C17 H17 120.9 . . ?
C16 C17 H17 120.9 . . ?
C19 C18 C17 121.4(16) . . ?
C19 C18 H18 119.3 . . ?
C17 C18 H18 119.3 . . ?
C18 C19 C20 122.1(15) . . ?
C18 C19 H19 119.0 . . ?
C20 C19 H19 119.0 . . ?
C21 C20 C19 116.5(12) . . ?
C21 C20 H20 121.8 . . ?
C19 C20 H20 121.8 . . ?
C16 C21 C20 120.4(9) . . ?
C16 C21 H21 119.8 . . ?
C20 C21 H21 119.8 . . ?
C36 C31 C32 118.9(5) . . ?
C36 C31 P1 123.4(5) . . ?
C32 C31 P1 117.6(4) . . ?
C31 C32 C33 120.7(6) . . ?
C31 C32 H32 119.6 . . ?
C33 C32 H32 119.6 . . ?
C34 C33 C32 119.3(6) . . ?
C34 C33 H33 120.3 . . ?
C32 C33 H33 120.3 . . ?
C33 C34 C35 120.6(6) . . ?
C33 C34 H34 119.7 . . ?
C35 C34 H34 119.7 . . ?
C36 C35 C34 119.3(6) . . ?
C36 C35 H35 120.3 . . ?
C34 C35 H35 120.3 . . ?
C35 C36 C31 121.1(6) . . ?
C35 C36 H36 119.5 . . ?
C31 C36 H36 119.5 . . ?
C46 C41 C42 118.7(6) . . ?
C46 C41 P1 122.3(5) . . ?
C42 C41 P1 118.9(4) . . ?
C43 C42 C41 120.8(6) . . ?
C43 C42 H42 119.6 . . ?
C41 C42 H42 119.6 . . ?
C42 C43 C44 120.1(6) . . ?
C42 C43 H43 120.0 . . ?
C44 C43 H43 120.0 . . ?
C43 C44 C45 118.9(6) . . ?
C43 C44 H44 120.6 . . ?
C45 C44 H44 120.6 . . ?
C46 C45 C44 122.0(7) . . ?
C46 C45 H45 119.0 . . ?
C44 C45 H45 119.0 . . ?
C45 C46 C41 119.4(6) . . ?
C45 C46 H46 120.3 . . ?
C41 C46 H46 120.3 . . ?
C56 C51 C52 119.1(5) . . ?
C56 C51 P1 121.9(5) . . ?
C52 C51 P1 118.6(4) . . ?
C53 C52 C51 120.8(6) . . ?
C53 C52 H52 119.6 . . ?
C51 C52 H52 119.6 . . ?
C52 C53 C54 120.1(7) . . ?
C52 C53 H53 120.0 . . ?
C54 C53 H53 120.0 . . ?
C53 C54 C55 119.5(6) . . ?
C53 C54 H54 120.3 . . ?
C55 C54 H54 120.3 . . ?
C56 C55 C54 120.4(6) . . ?
C56 C55 H55 119.8 . . ?
C54 C55 H55 119.8 . . ?
C55 C56 C51 120.0(6) . . ?
C55 C56 H56 120.0 . . ?
C51 C56 H56 120.0 . . ?
C66 C61 C62 119.1(5) . . ?
C66 C61 P2 121.1(5) . . ?
C62 C61 P2 119.6(4) . . ?
C63 C62 C61 119.9(6) . . ?
C63 C62 H62 120.0 . . ?
C61 C62 H62 120.0 . . ?
C62 C63 C64 120.2(7) . . ?
C62 C63 H63 119.9 . . ?
C64 C63 H63 119.9 . . ?
C65 C64 C63 119.7(7) . . ?
C65 C64 H64 120.2 . . ?
C63 C64 H64 120.2 . . ?
C64 C65 C66 120.9(7) . . ?
C64 C65 H65 119.6 . . ?
C66 C65 H65 119.6 . . ?
C65 C66 C61 120.2(6) . . ?
C65 C66 H66 119.9 . . ?
C61 C66 H66 119.9 . . ?
C76 C71 C72 118.1(6) . . ?
C76 C71 P2 123.7(5) . . ?
C72 C71 P2 118.0(5) . . ?
C73 C72 C71 119.8(6) . . ?
C73 C72 H72 120.1 . . ?
C71 C72 H72 120.1 . . ?
C74 C73 C72 121.5(7) . . ?
C74 C73 H73 119.3 . . ?
C72 C73 H73 119.3 . . ?
C73 C74 C75 119.1(7) . . ?
C73 C74 H74 120.5 . . ?
C75 C74 H74 120.5 . . ?
C74 C75 C76 120.7(7) . . ?
C74 C75 H75 119.6 . . ?
C76 C75 H75 119.6 . . ?
C71 C76 C75 120.8(6) . . ?
C71 C76 H76 119.6 . . ?
C75 C76 H76 119.6 . . ?
C86 C81 C82 119.0(6) . . ?
C86 C81 P2 121.2(5) . . ?
C82 C81 P2 119.7(4) . . ?
C83 C82 C81 119.5(6) . . ?
C83 C82 H82 120.3 . . ?
C81 C82 H82 120.3 . . ?
C84 C83 C82 121.1(6) . . ?
C84 C83 H83 119.4 . . ?
C82 C83 H83 119.4 . . ?
C83 C84 C85 119.6(6) . . ?
C83 C84 H84 120.2 . . ?
C85 C84 H84 120.2 . . ?
C84 C85 C86 120.4(6) . . ?
C84 C85 H85 119.8 . . ?
C86 C85 H85 119.8 . . ?
C81 C86 C85 120.3(6) . . ?
C81 C86 H86 119.8 . . ?
C85 C86 H86 119.8 . . ?
O3 O10 O4 55.98(18) . . ?

loop_
_geom_bond_atom_site_label_1
_geom_bond_atom_site_label_2
_geom_bond_distance
_geom_bond_site_symmetry_2
_geom_bond_publ_flag
Os1 N13 1.951(5) . y
Os1 N11 2.001(5) . y
Os1 O1 2.081(5) . y
Os1 O2 2.117(4) . y
Os1 P2 2.4083(14) . y
Os1 P1 2.4224(15) . y
Cl1 C1 1.731(6) . ?
Cl2 C4 1.732(6) . ?
P1 C41 1.828(6) . ?
P1 C51 1.833(6) . ?
P1 C31 1.836(6) . ?
P2 C81 1.821(6) . ?
P2 C71 1.825(6) . ?
P2 C61 1.827(6) . ?
O1 C2 1.300(6) . ?
O2 C3 1.288(7) . ?
O3 C5 1.224(7) . ?
O3 O10 2.809(8) . ?
O4 C6 1.218(7) . ?
O4 O10 2.924(9) . ?
N11 C11 1.334(9) . ?
N11 C15 1.342(9) . ?
N12 N13 1.349(7) . ?
N12 C15 1.358(10) . ?
N13 C16 1.428(9) . ?
C1 C2 1.361(8) . ?
C1 C6 1.430(8) . ?
C2 C3 1.500(7) . ?
C3 C4 1.380(8) . ?
C4 C5 1.408(8) . ?
C5 C6 1.561(9) . ?
C11 C12 1.366(9) . ?
C11 H11 0.9400 . ?
C12 C13 1.361(13) . ?
C12 H12 0.9400 . ?
C13 C14 1.356(14) . ?
C13 H13 0.9400 . ?
C14 C15 1.437(10) . ?
C14 H14 0.9400 . ?
C16 C21 1.362(10) . ?
C16 C17 1.387(10) . ?
C17 C18 1.363(17) . ?
C17 H17 0.9400 . ?
C18 C19 1.33(2) . ?
C18 H18 0.9400 . ?
C19 C20 1.414(19) . ?
C19 H19 0.9400 . ?
C20 C21 1.389(11) . ?
C20 H20 0.9400 . ?
C21 H21 0.9400 . ?
C31 C36 1.381(8) . ?
C31 C32 1.389(8) . ?
C32 C33 1.386(8) . ?
C32 H32 0.9400 . ?
C33 C34 1.378(10) . ?
C33 H33 0.9400 . ?
C34 C35 1.388(10) . ?
C34 H34 0.9400 . ?
C35 C36 1.379(8) . ?
C35 H35 0.9400 . ?
C36 H36 0.9400 . ?
C41 C46 1.391(8) . ?
C41 C42 1.398(8) . ?
C42 C43 1.372(8) . ?
C42 H42 0.9400 . ?
C43 C44 1.378(9) . ?
C43 H43 0.9400 . ?
C44 C45 1.383(9) . ?
C44 H44 0.9400 . ?
C45 C46 1.363(9) . ?
C45 H45 0.9400 . ?
C46 H46 0.9400 . ?
C51 C56 1.383(8) . ?
C51 C52 1.390(8) . ?
C52 C53 1.375(8) . ?
C52 H52 0.9400 . ?
C53 C54 1.380(9) . ?
C53 H53 0.9400 . ?
C54 C55 1.389(10) . ?
C54 H54 0.9400 . ?
C55 C56 1.385(9) . ?
C55 H55 0.9400 . ?
C56 H56 0.9400 . ?
C61 C66 1.376(8) . ?
C61 C62 1.400(8) . ?
C62 C63 1.372(8) . ?
C62 H62 0.9400 . ?
C63 C64 1.389(10) . ?
C63 H63 0.9400 . ?
C64 C65 1.357(10) . ?
C64 H64 0.9400 . ?
C65 C66 1.380(9) . ?
C65 H65 0.9400 . ?
C66 H66 0.9400 . ?
C71 C76 1.375(8) . ?
C71 C72 1.398(8) . ?
C72 C73 1.375(9) . ?
C72 H72 0.9400 . ?
C73 C74 1.366(10) . ?
C73 H73 0.9400 . ?
C74 C75 1.358(10) . ?
C74 H74 0.9400 . ?
C75 C76 1.385(8) . ?
C75 H75 0.9400 . ?
C76 H76 0.9400 . ?
C81 C86 1.384(8) . ?
C81 C82 1.410(8) . ?
C82 C83 1.389(9) . ?
C82 H82 0.9400 . ?
C83 C84 1.372(9) . ?
C83 H83 0.9400 . ?
C84 C85 1.382(9) . ?
C84 H84 0.9400 . ?
C85 C86 1.394(8) . ?
C85 H85 0.9400 . ?
C86 H86 0.9400 . ?

loop_
_geom_torsion_atom_site_label_1
_geom_torsion_atom_site_label_2
_geom_torsion_atom_site_label_3
_geom_torsion_atom_site_label_4
_geom_torsion
_geom_torsion_site_symmetry_1
_geom_torsion_site_symmetry_2
_geom_torsion_site_symmetry_3
_geom_torsion_site_symmetry_4
_geom_torsion_publ_flag
N13 Os1 P1 C41 137.7(3) . . . . ?
N11 Os1 P1 C41 -145.5(3) . . . . ?
O1 Os1 P1 C41 -47.0(2) . . . . ?
O2 Os1 P1 C41 29.2(2) . . . . ?
P2 Os1 P1 C41 -32.3(6) . . . . ?
N13 Os1 P1 C51 17.3(3) . . . . ?
N11 Os1 P1 C51 94.1(3) . . . . ?
O1 Os1 P1 C51 -167.4(2) . . . . ?
O2 Os1 P1 C51 -91.2(2) . . . . ?
P2 Os1 P1 C51 -152.8(6) . . . . ?
N13 Os1 P1 C31 -102.5(3) . . . . ?
N11 Os1 P1 C31 -25.7(3) . . . . ?
O1 Os1 P1 C31 72.8(2) . . . . ?
O2 Os1 P1 C31 149.0(2) . . . . ?
P2 Os1 P1 C31 87.4(6) . . . . ?
N13 Os1 P2 C81 -58.2(3) . . . . ?
N11 Os1 P2 C81 -134.8(3) . . . . ?
O1 Os1 P2 C81 126.5(2) . . . . ?
O2 Os1 P2 C81 50.1(2) . . . . ?
P1 Os1 P2 C81 112.0(6) . . . . ?
N13 Os1 P2 C71 60.4(3) . . . . ?
N11 Os1 P2 C71 -16.3(3) . . . . ?
O1 Os1 P2 C71 -114.9(2) . . . . ?
O2 Os1 P2 C71 168.7(2) . . . . ?
P1 Os1 P2 C71 -129.5(6) . . . . ?
N13 Os1 P2 C61 -179.0(3) . . . . ?
N11 Os1 P2 C61 104.3(3) . . . . ?
O1 Os1 P2 C61 5.7(2) . . . . ?
O2 Os1 P2 C61 -70.7(2) . . . . ?
P1 Os1 P2 C61 -8.8(6) . . . . ?
N13 Os1 O1 C2 178(22) . . . . ?
N11 Os1 O1 C2 -169.0(3) . . . . ?
O2 Os1 O1 C2 6.5(3) . . . . ?
P2 Os1 O1 C2 -78.3(3) . . . . ?
P1 Os1 O1 C2 100.5(3) . . . . ?
N13 Os1 O2 C3 172.6(3) . . . . ?
N11 Os1 O2 C3 34.3(17) . . . . ?
O1 Os1 O2 C3 -8.1(3) . . . . ?
P2 Os1 O2 C3 84.7(3) . . . . ?
P1 Os1 O2 C3 -90.9(3) . . . . ?
N13 Os1 N11 C11 -177.7(6) . . . . ?
O1 Os1 N11 C11 3.4(5) . . . . ?
O2 Os1 N11 C11 -38.2(19) . . . . ?
P2 Os1 N11 C11 -88.4(5) . . . . ?
P1 Os1 N11 C11 87.0(5) . . . . ?
N13 Os1 N11 C15 -1.6(4) . . . . ?
O1 Os1 N11 C15 179.5(4) . . . . ?
O2 Os1 N11 C15 137.9(15) . . . . ?
P2 Os1 N11 C15 87.7(4) . . . . ?
P1 Os1 N11 C15 -96.9(4) . . . . ?
C15 N12 N13 C16 179.9(5) . . . . ?
C15 N12 N13 Os1 -0.1(7) . . . . ?
N11 Os1 N13 N12 1.0(4) . . . . ?
O1 Os1 N13 N12 14(2) . . . . ?
O2 Os1 N13 N12 -174.6(4) . . . . ?
P2 Os1 N13 N12 -89.7(4) . . . . ?
P1 Os1 N13 N12 91.2(4) . . . . ?
N11 Os1 N13 C16 -179.1(5) . . . . ?
O1 Os1 N13 C16 -166.2(17) . . . . ?
O2 Os1 N13 C16 5.3(5) . . . . ?
P2 Os1 N13 C16 90.3(5) . . . . ?
P1 Os1 N13 C16 -88.9(5) . . . . ?
Os1 O1 C2 C1 178.3(4) . . . . ?
Os1 O1 C2 C3 -4.2(5) . . . . ?
C6 C1 C2 O1 -176.1(5) . . . . ?
Cl1 C1 C2 O1 0.0(8) . . . . ?
C6 C1 C2 C3 6.6(8) . . . . ?
Cl1 C1 C2 C3 -177.3(4) . . . . ?
Os1 O2 C3 C4 -172.2(4) . . . . ?
Os1 O2 C3 C2 8.5(6) . . . . ?
O1 C2 C3 O2 -3.0(7) . . . . ?
C1 C2 C3 O2 174.6(5) . . . . ?
O1 C2 C3 C4 177.6(5) . . . . ?
C1 C2 C3 C4 -4.8(8) . . . . ?
O2 C3 C4 C5 -177.8(6) . . . . ?
C2 C3 C4 C5 1.5(9) . . . . ?
O2 C3 C4 Cl2 -0.6(8) . . . . ?
C2 C3 C4 Cl2 178.8(4) . . . . ?
O10 O3 C5 C4 -174.4(5) . . . . ?
O10 O3 C5 C6 6.6(10) . . . . ?
C3 C4 C5 O3 -179.0(7) . . . . ?
Cl2 C4 C5 O3 3.7(10) . . . . ?
C3 C4 C5 C6 -0.1(9) . . . . ?
Cl2 C4 C5 C6 -177.4(5) . . . . ?
O10 O4 C6 C1 173.6(5) . . . . ?
O10 O4 C6 C5 -5.0(8) . . . . ?
C2 C1 C6 O4 176.5(6) . . . . ?
Cl1 C1 C6 O4 0.4(9) . . . . ?
C2 C1 C6 C5 -4.9(9) . . . . ?
Cl1 C1 C6 C5 179.0(4) . . . . ?
O3 C5 C6 O4 -0.7(10) . . . . ?
C4 C5 C6 O4 -179.7(6) . . . . ?
O3 C5 C6 C1 -179.4(6) . . . . ?
C4 C5 C6 C1 1.6(9) . . . . ?
C15 N11 C11 C12 1.7(10) . . . . ?
Os1 N11 C11 C12 177.7(5) . . . . ?
N11 C11 C12 C13 -0.6(12) . . . . ?
C11 C12 C13 C14 -1.1(14) . . . . ?
C12 C13 C14 C15 1.5(14) . . . . ?
C11 N11 C15 N12 178.6(6) . . . . ?
Os1 N11 C15 N12 2.1(8) . . . . ?
C11 N11 C15 C14 -1.2(10) . . . . ?
Os1 N11 C15 C14 -177.8(5) . . . . ?
N13 N12 C15 N11 -1.3(9) . . . . ?
N13 N12 C15 C14 178.6(6) . . . . ?
C13 C14 C15 N11 -0.3(12) . . . . ?
C13 C14 C15 N12 179.8(8) . . . . ?
N12 N13 C16 C21 -151.5(6) . . . . ?
Os1 N13 C16 C21 28.5(8) . . . . ?
N12 N13 C16 C17 27.6(9) . . . . ?
Os1 N13 C16 C17 -152.4(6) . . . . ?
C21 C16 C17 C18 -0.6(15) . . . . ?
N13 C16 C17 C18 -179.7(10) . . . . ?
C16 C17 C18 C19 -1(3) . . . . ?
C17 C18 C19 C20 2(3) . . . . ?
C18 C19 C20 C21 -3(3) . . . . ?
C17 C16 C21 C20 -0.3(12) . . . . ?
N13 C16 C21 C20 178.8(7) . . . . ?
C19 C20 C21 C16 2.1(16) . . . . ?
C41 P1 C31 C36 -115.3(5) . . . . ?
C51 P1 C31 C36 -3.6(6) . . . . ?
Os1 P1 C31 C36 119.9(5) . . . . ?
C41 P1 C31 C32 68.3(5) . . . . ?
C51 P1 C31 C32 -180.0(4) . . . . ?
Os1 P1 C31 C32 -56.4(5) . . . . ?
C36 C31 C32 C33 0.6(9) . . . . ?
P1 C31 C32 C33 177.2(5) . . . . ?
C31 C32 C33 C34 -2.2(10) . . . . ?
C32 C33 C34 C35 2.0(11) . . . . ?
C33 C34 C35 C36 -0.4(11) . . . . ?
C34 C35 C36 C31 -1.1(10) . . . . ?
C32 C31 C36 C35 1.0(9) . . . . ?
P1 C31 C36 C35 -175.3(5) . . . . ?
C51 P1 C41 C46 -113.9(5) . . . . ?
C31 P1 C41 C46 -1.6(6) . . . . ?
Os1 P1 C41 C46 121.6(5) . . . . ?
C51 P1 C41 C42 68.6(5) . . . . ?
C31 P1 C41 C42 -179.0(4) . . . . ?
Os1 P1 C41 C42 -55.9(5) . . . . ?
C46 C41 C42 C43 -1.4(9) . . . . ?
P1 C41 C42 C43 176.2(5) . . . . ?
C41 C42 C43 C44 -0.1(9) . . . . ?
C42 C43 C44 C45 1.7(10) . . . . ?
C43 C44 C45 C46 -2.1(11) . . . . ?
C44 C45 C46 C41 0.7(11) . . . . ?
C42 C41 C46 C45 1.0(9) . . . . ?
P1 C41 C46 C45 -176.4(5) . . . . ?
C41 P1 C51 C56 -10.9(6) . . . . ?
C31 P1 C51 C56 -122.7(5) . . . . ?
Os1 P1 C51 C56 114.5(5) . . . . ?
C41 P1 C51 C52 176.1(4) . . . . ?
C31 P1 C51 C52 64.3(5) . . . . ?
Os1 P1 C51 C52 -58.5(5) . . . . ?
C56 C51 C52 C53 -0.9(9) . . . . ?
P1 C51 C52 C53 172.3(5) . . . . ?
C51 C52 C53 C54 -0.6(10) . . . . ?
C52 C53 C54 C55 1.2(11) . . . . ?
C53 C54 C55 C56 -0.2(11) . . . . ?
C54 C55 C56 C51 -1.4(10) . . . . ?
C52 C51 C56 C55 1.9(9) . . . . ?
P1 C51 C56 C55 -171.1(5) . . . . ?
C81 P2 C61 C66 -12.7(5) . . . . ?
C71 P2 C61 C66 -121.2(5) . . . . ?
Os1 P2 C61 C66 115.6(5) . . . . ?
C81 P2 C61 C62 173.9(4) . . . . ?
C71 P2 C61 C62 65.4(5) . . . . ?
Os1 P2 C61 C62 -57.8(5) . . . . ?
C66 C61 C62 C63 1.6(8) . . . . ?
P2 C61 C62 C63 175.1(4) . . . . ?
C61 C62 C63 C64 -1.6(9) . . . . ?
C62 C63 C64 C65 -0.3(11) . . . . ?
C63 C64 C65 C66 2.1(12) . . . . ?
C64 C65 C66 C61 -2.1(11) . . . . ?
C62 C61 C66 C65 0.2(9) . . . . ?
P2 C61 C66 C65 -173.2(5) . . . . ?
C81 P2 C71 C76 -133.9(5) . . . . ?
C61 P2 C71 C76 -24.0(6) . . . . ?
Os1 P2 C71 C76 98.9(5) . . . . ?
C81 P2 C71 C72 50.8(5) . . . . ?
C61 P2 C71 C72 160.6(5) . . . . ?
Os1 P2 C71 C72 -76.5(5) . . . . ?
C76 C71 C72 C73 -2.6(9) . . . . ?
P2 C71 C72 C73 172.9(5) . . . . ?
C71 C72 C73 C74 1.6(11) . . . . ?
C72 C73 C74 C75 0.8(11) . . . . ?
C73 C74 C75 C76 -2.2(11) . . . . ?
C72 C71 C76 C75 1.4(9) . . . . ?
P2 C71 C76 C75 -174.0(5) . . . . ?
C74 C75 C76 C71 1.1(10) . . . . ?
C71 P2 C81 C86 -147.7(5) . . . . ?
C61 P2 C81 C86 100.2(5) . . . . ?
Os1 P2 C81 C86 -24.2(6) . . . . ?
C71 P2 C81 C82 34.7(5) . . . . ?
C61 P2 C81 C82 -77.4(5) . . . . ?
Os1 P2 C81 C82 158.2(4) . . . . ?
C86 C81 C82 C83 -0.3(9) . . . . ?
P2 C81 C82 C83 177.4(5) . . . . ?
C81 C82 C83 C84 1.3(10) . . . . ?
C82 C83 C84 C85 -1.5(11) . . . . ?
C83 C84 C85 C86 0.9(11) . . . . ?
C82 C81 C86 C85 -0.4(9) . . . . ?
P2 C81 C86 C85 -178.0(5) . . . . ?
C84 C85 C86 C81 0.1(11) . . . . ?
C5 O3 O10 O4 -6.3(6) . . . . ?
C6 O4 O10 O3 5.4(5) . . . . ?
